data_7121287
loop_
_publ_author_name
'Cao, Bo'
'Wei, Yin'
'Shi, Min'

_publ_section_title
;
 An atmosphere and light tuned highly diastereoselective synthesis of
 cyclobuta/penta[b]indoles from aniline-tethered alkylidenecyclopropanes
 with alkynes.
;
_journal_issue 23
_journal_name_full 'Chemical communications (Cambridge, England)'
_journal_page_first 2870
_journal_page_last 2873
_journal_paper_doi 10.1039/c8cc00180d
_journal_volume 54
_journal_year 2018
_chemical_formula_sum 'C28 H22 Br Cl N2 O2'
_chemical_formula_weight 533.83
_space_group_crystal_system monoclinic
_space_group_IT_number 15
_space_group_name_Hall '-C 2yc'
_space_group_name_H-M_alt 'C 1 2/c 1'
_symmetry_space_group_name_Hall '-C 2yc'
_symmetry_space_group_name_H-M 'C 1 2/c 1'
_atom_sites_solution_hydrogens mixed
_audit_creation_method SHELXL-2013
_audit_update_record
;
2017-10-12 deposited with the CCDC.
2018-02-13 downloaded from the CCDC.
;
_cell_angle_alpha 90
_cell_angle_beta 109.440(8)
_cell_angle_gamma 90
_cell_formula_units_Z 8
_cell_length_a 32.328(10)
_cell_length_b 10.078(3)
_cell_length_c 15.161(4)
_cell_measurement_reflns_used 9896
_cell_measurement_temperature 296(2)
_cell_measurement_theta_max 53.883
_cell_measurement_theta_min 5.345
_cell_volume 4658(2)
_computing_cell_refinement 'Bruker SAINT'
_computing_data_collection 'Bruker APEX2'
_computing_data_reduction 'Bruker SAINT'
_computing_molecular_graphics 'Bruker SHELXTL'
_computing_publication_material 'Bruker SHELXTL'
_computing_structure_refinement 'SHELXL-2013 (Sheldrick, 2013)'
_computing_structure_solution 'SHELXS-97 (Sheldrick 2008)'
_diffrn_ambient_temperature 296(2)
_diffrn_measured_fraction_theta_full 0.997
_diffrn_measured_fraction_theta_max 0.997
_diffrn_measurement_device_type 'Bruker APEX-II CCD'
_diffrn_measurement_method '\f and \w scans'
_diffrn_radiation_type MoK\a
_diffrn_radiation_wavelength 0.71073
_diffrn_reflns_av_R_equivalents 0.0536
_diffrn_reflns_av_unetI/netI 0.0291
_diffrn_reflns_Laue_measured_fraction_full 0.997
_diffrn_reflns_Laue_measured_fraction_max 0.997
_diffrn_reflns_limit_h_max 39
_diffrn_reflns_limit_h_min -37
_diffrn_reflns_limit_k_max 12
_diffrn_reflns_limit_k_min -12
_diffrn_reflns_limit_l_max 18
_diffrn_reflns_limit_l_min -18
_diffrn_reflns_number 38239
_diffrn_reflns_point_group_measured_fraction_full 0.997
_diffrn_reflns_point_group_measured_fraction_max 0.997
_diffrn_reflns_theta_full 25.242
_diffrn_reflns_theta_max 25.998
_diffrn_reflns_theta_min 2.434
_exptl_absorpt_coefficient_mu 1.910
_exptl_absorpt_correction_T_max 0.7456
_exptl_absorpt_correction_T_min 0.5646
_exptl_absorpt_correction_type multi-scan
_exptl_absorpt_process_details sadabs
_exptl_crystal_colour colorless
_exptl_crystal_density_diffrn 1.523
_exptl_crystal_description prismatic
_exptl_crystal_F_000 2176
_exptl_crystal_size_max 0.170
_exptl_crystal_size_mid 0.150
_exptl_crystal_size_min 0.120
_refine_diff_density_max 0.505
_refine_diff_density_min -0.420
_refine_diff_density_rms 0.057
_refine_ls_extinction_coef 0.00054(17)
_refine_ls_extinction_expression Fc^*^=kFc[1+0.001xFc^2^\l^3^/sin(2\q)]^-1/4^
_refine_ls_extinction_method SHELXL
_refine_ls_goodness_of_fit_ref 1.098
_refine_ls_hydrogen_treatment mixed
_refine_ls_matrix_type full
_refine_ls_number_parameters 312
_refine_ls_number_reflns 4570
_refine_ls_number_restraints 0
_refine_ls_restrained_S_all 1.098
_refine_ls_R_factor_all 0.0684
_refine_ls_R_factor_gt 0.0497
_refine_ls_shift/su_max 0.001
_refine_ls_shift/su_mean 0.000
_refine_ls_structure_factor_coef Fsqd
_refine_ls_weighting_details 'w=1/[\s^2^(Fo^2^)+(0.0357P)^2^+13.6395P] where P=(Fo^2^+2Fc^2^)/3'
_refine_ls_weighting_scheme calc
_refine_ls_wR_factor_gt 0.1140
_refine_ls_wR_factor_ref 0.1239
_reflns_Friedel_coverage 0.000
_reflns_number_gt 3545
_reflns_number_total 4570
_reflns_threshold_expression 'I > 2\s(I)'
_cod_data_source_file c8cc00180d2.cif
_cod_data_source_block mo_d8v17426_0m
_cod_depositor_comments 'Adding full bibliography for 7121284--7121288.cif.'
_cod_database_code 7121287
_shelx_space_group_comment
; 
The symmetry employed for this shelxl refinement is uniquely defined 
by the following loop, which should always be used as a source of 
symmetry information in preference to the above space-group names. 
They are only intended as comments. 
;
_shelx_estimated_absorpt_t_min 0.737
_shelx_estimated_absorpt_t_max 0.803
_shelxl_version_number 2013-4

loop_
_space_group_symop_operation_xyz
'x, y, z'
'-x, y, -z+1/2'
'x+1/2, y+1/2, z'
'-x+1/2, y+1/2, -z+1/2'
'-x, -y, -z'
'x, -y, z-1/2'
'-x+1/2, -y+1/2, -z'
'x+1/2, -y+1/2, z-1/2'

loop_
_atom_site_label
_atom_site_type_symbol
_atom_site_fract_x
_atom_site_fract_y
_atom_site_fract_z
_atom_site_U_iso_or_equiv
_atom_site_adp_type
_atom_site_occupancy
_atom_site_site_symmetry_order
_atom_site_calc_flag
_atom_site_refinement_flags_posn
_atom_site_refinement_flags_adp
Br1 Br 0.50273(2) 1.32089(5) 0.39159(4) 0.0767(2) Uani 1 1 d . .
Cl1 Cl 0.24018(4) 0.41384(12) 0.42938(8) 0.0704(3) Uani 1 1 d . .
N1 N 0.27354(11) 0.6459(3) 0.3413(2) 0.0470(7) Uani 1 1 d . .
N2 N 0.44469(9) 0.7186(3) 0.2896(2) 0.0464(7) Uani 1 1 d . .
O1 O 0.38990(9) 0.8702(3) 0.2194(2) 0.0644(8) Uani 1 1 d . .
O2 O 0.51084(9) 0.6247(3) 0.3755(2) 0.0643(7) Uani 1 1 d . .
C1 C 0.30561(12) 0.6677(3) 0.4276(2) 0.0443(8) Uani 1 1 d . .
C2 C 0.30703(14) 0.7699(4) 0.4905(3) 0.0545(9) Uani 1 1 d . .
H2 H 0.2843 0.8309 0.4793 0.065 Uiso 1 1 calc R U
C3 C 0.34363(16) 0.7770(4) 0.5700(3) 0.0634(11) Uani 1 1 d . .
H3 H 0.3454 0.8447 0.6128 0.076 Uiso 1 1 calc R U
C4 C 0.37774(14) 0.6865(4) 0.5880(2) 0.0562(10) Uani 1 1 d . .
H4 H 0.4018 0.6935 0.6425 0.067 Uiso 1 1 calc R U
C5 C 0.37591(12) 0.5852(4) 0.5244(2) 0.0482(8) Uani 1 1 d . .
H5 H 0.3988 0.5248 0.5356 0.058 Uiso 1 1 calc R U
C6 C 0.33963(11) 0.5755(3) 0.4446(2) 0.0396(7) Uani 1 1 d . .
C7 C 0.33040(10) 0.4849(3) 0.3605(2) 0.0367(7) Uani 1 1 d . .
C8 C 0.27995(11) 0.5138(3) 0.3060(2) 0.0418(8) Uani 1 1 d . .
C9 C 0.27646(12) 0.5203(4) 0.2027(2) 0.0521(9) Uani 1 1 d . .
H9A H 0.2726 0.4323 0.1754 0.063 Uiso 1 1 calc R U
H9B H 0.2518 0.5752 0.1676 0.063 Uiso 1 1 calc R U
C10 C 0.31916(12) 0.5805(4) 0.2018(3) 0.0561(10) Uani 1 1 d . .
H10A H 0.3169 0.6765 0.1976 0.067 Uiso 1 1 calc R U
H10B H 0.3267 0.5476 0.1490 0.067 Uiso 1 1 calc R U
C11 C 0.35328(11) 0.5388(3) 0.2931(2) 0.0380(7) Uani 1 1 d . .
C12 C 0.39598(11) 0.5460(4) 0.3153(2) 0.0446(8) Uani 1 1 d . .
H12 H 0.4129 0.5170 0.3746 0.054 Uiso 1 1 calc R U
C13 C 0.42000(12) 0.5981(4) 0.2521(3) 0.0498(9) Uani 1 1 d . .
H13A H 0.4400 0.5305 0.2448 0.060 Uiso 1 1 calc R U
H13B H 0.3990 0.6167 0.1908 0.060 Uiso 1 1 calc R U
C14 C 0.33959(10) 0.3369(3) 0.3798(2) 0.0385(7) Uani 1 1 d . .
C15 C 0.34490(11) 0.2543(4) 0.3110(2) 0.0448(8) Uani 1 1 d . .
H15 H 0.3449 0.2911 0.2547 0.054 Uiso 1 1 calc R U
C16 C 0.35017(12) 0.1195(4) 0.3240(3) 0.0501(9) Uani 1 1 d . .
H16 H 0.3532 0.0664 0.2764 0.060 Uiso 1 1 calc R U
C17 C 0.35094(11) 0.0626(4) 0.4071(3) 0.0528(9) Uani 1 1 d . .
H17 H 0.3546 -0.0286 0.4159 0.063 Uiso 1 1 calc R U
C18 C 0.34626(12) 0.1424(4) 0.4768(3) 0.0512(9) Uani 1 1 d . .
H18 H 0.3469 0.1048 0.5333 0.061 Uiso 1 1 calc R U
C19 C 0.34056(11) 0.2782(4) 0.4636(2) 0.0449(8) Uani 1 1 d . .
H19 H 0.3374 0.3308 0.5114 0.054 Uiso 1 1 calc R U
C20 C 0.24662(12) 0.4142(4) 0.3171(3) 0.0512(9) Uani 1 1 d . .
H20A H 0.2554 0.3261 0.3047 0.061 Uiso 1 1 calc R U
H20B H 0.2184 0.4330 0.2703 0.061 Uiso 1 1 calc R U
C21 C 0.42677(12) 0.8445(4) 0.2694(2) 0.0481(9) Uani 1 1 d . .
C22 C 0.48811(12) 0.7238(4) 0.3493(3) 0.0471(8) Uani 1 1 d . .
C23 C 0.49890(11) 0.8645(4) 0.3703(2) 0.0467(8) Uani 1 1 d . .
C24 C 0.46246(11) 0.9384(4) 0.3219(2) 0.0459(8) Uani 1 1 d . .
C25 C 0.46259(12) 1.0731(4) 0.3265(3) 0.0527(9) Uani 1 1 d . .
H25 H 0.4380 1.1224 0.2936 0.063 Uiso 1 1 calc R U
C26 C 0.50114(13) 1.1348(4) 0.3825(3) 0.0541(9) Uani 1 1 d . .
C27 C 0.53762(13) 1.0613(4) 0.4311(3) 0.0580(10) Uani 1 1 d . .
H27 H 0.5629 1.1044 0.4681 0.070 Uiso 1 1 calc R U
C28 C 0.53716(12) 0.9237(4) 0.4254(3) 0.0572(10) Uani 1 1 d . .
H28 H 0.5617 0.8735 0.4576 0.069 Uiso 1 1 calc R U
H1 H 0.2488(12) 0.665(4) 0.337(2) 0.041(10) Uiso 1 1 d . .

loop_
_atom_site_aniso_label
_atom_site_aniso_U_11
_atom_site_aniso_U_22
_atom_site_aniso_U_33
_atom_site_aniso_U_23
_atom_site_aniso_U_13
_atom_site_aniso_U_12
Br1 0.0696(3) 0.0537(3) 0.1038(4) -0.0114(2) 0.0251(3) -0.0091(2)
Cl1 0.0694(7) 0.0749(7) 0.0836(7) 0.0073(6) 0.0478(6) -0.0043(5)
N1 0.0431(17) 0.0439(18) 0.0548(18) 0.0001(14) 0.0173(15) 0.0050(14)
N2 0.0434(16) 0.0513(18) 0.0500(17) -0.0079(14) 0.0229(14) -0.0089(14)
O1 0.0451(15) 0.0697(19) 0.0684(18) -0.0127(15) 0.0055(13) -0.0048(13)
O2 0.0587(16) 0.0534(17) 0.081(2) 0.0040(15) 0.0241(15) 0.0044(14)
C1 0.054(2) 0.0428(19) 0.0437(19) 0.0015(15) 0.0270(17) -0.0021(16)
C2 0.076(3) 0.043(2) 0.054(2) -0.0003(17) 0.034(2) -0.0005(19)
C3 0.102(3) 0.053(2) 0.048(2) -0.0110(18) 0.042(2) -0.016(2)
C4 0.074(3) 0.059(2) 0.0369(19) -0.0069(17) 0.0192(18) -0.016(2)
C5 0.054(2) 0.053(2) 0.0406(18) -0.0002(16) 0.0193(16) -0.0054(17)
C6 0.0437(18) 0.0442(19) 0.0363(16) 0.0002(14) 0.0206(14) -0.0061(15)
C7 0.0376(16) 0.0399(18) 0.0360(16) -0.0026(14) 0.0169(13) -0.0028(14)
C8 0.0391(17) 0.0447(19) 0.0418(18) -0.0016(15) 0.0137(14) 0.0014(15)
C9 0.047(2) 0.067(3) 0.0397(18) 0.0009(17) 0.0099(16) 0.0010(18)
C10 0.054(2) 0.074(3) 0.043(2) 0.0134(19) 0.0204(17) 0.005(2)
C11 0.0447(18) 0.0369(17) 0.0367(16) -0.0003(13) 0.0192(14) -0.0026(14)
C12 0.0450(19) 0.051(2) 0.0406(18) -0.0011(15) 0.0183(15) -0.0060(16)
C13 0.053(2) 0.052(2) 0.054(2) -0.0111(17) 0.0293(17) -0.0163(17)
C14 0.0333(16) 0.0461(19) 0.0387(17) 0.0013(14) 0.0154(14) -0.0002(14)
C15 0.048(2) 0.049(2) 0.0415(18) -0.0016(15) 0.0203(16) -0.0045(16)
C16 0.048(2) 0.048(2) 0.061(2) -0.0049(18) 0.0257(18) 0.0002(17)
C17 0.0401(19) 0.048(2) 0.069(2) 0.0093(19) 0.0166(18) 0.0026(16)
C18 0.045(2) 0.057(2) 0.053(2) 0.0165(18) 0.0170(17) 0.0032(17)
C19 0.0448(19) 0.054(2) 0.0379(17) 0.0022(16) 0.0172(15) 0.0005(16)
C20 0.0409(19) 0.054(2) 0.059(2) -0.0014(18) 0.0173(17) -0.0043(17)
C21 0.046(2) 0.058(2) 0.0441(19) -0.0071(17) 0.0200(17) -0.0073(17)
C22 0.050(2) 0.047(2) 0.051(2) -0.0069(17) 0.0264(17) -0.0054(17)
C23 0.0398(18) 0.056(2) 0.0474(19) -0.0049(17) 0.0187(16) -0.0062(16)
C24 0.0444(19) 0.053(2) 0.0458(19) -0.0090(16) 0.0218(16) -0.0106(16)
C25 0.045(2) 0.058(2) 0.055(2) -0.0039(18) 0.0169(17) -0.0021(18)
C26 0.052(2) 0.052(2) 0.061(2) -0.0068(19) 0.0229(19) -0.0091(18)
C27 0.045(2) 0.066(3) 0.060(2) -0.004(2) 0.0134(18) -0.0121(19)
C28 0.042(2) 0.066(3) 0.061(2) 0.001(2) 0.0133(18) -0.0075(18)

loop_
_atom_type_symbol
_atom_type_description
_atom_type_scat_dispersion_real
_atom_type_scat_dispersion_imag
_atom_type_scat_source
C C 0.0033 0.0016 'International Tables Vol C Tables 4.2.6.8 and 6.1.1.4'
H H 0.0000 0.0000 'International Tables Vol C Tables 4.2.6.8 and 6.1.1.4'
Br Br -0.2901 2.4595 'International Tables Vol C Tables 4.2.6.8 and 6.1.1.4'
N N 0.0061 0.0033 'International Tables Vol C Tables 4.2.6.8 and 6.1.1.4'
O O 0.0106 0.0060 'International Tables Vol C Tables 4.2.6.8 and 6.1.1.4'
Cl Cl 0.1484 0.1585 'International Tables Vol C Tables 4.2.6.8 and 6.1.1.4'

loop_
_geom_angle_atom_site_label_1
_geom_angle_atom_site_label_2
_geom_angle_atom_site_label_3
_geom_angle
C1 N1 C8 109.5(3)
C1 N1 H1 117(3)
C8 N1 H1 116(3)
C21 N2 C22 111.4(3)
C21 N2 C13 122.8(3)
C22 N2 C13 125.8(3)
N1 C1 C2 127.2(3)
N1 C1 C6 111.3(3)
C2 C1 C6 121.4(3)
C3 C2 C1 117.3(4)
C3 C2 H2 121.4
C1 C2 H2 121.4
C2 C3 C4 122.2(4)
C2 C3 H3 118.9
C4 C3 H3 118.9
C3 C4 C5 119.9(4)
C3 C4 H4 120.1
C5 C4 H4 120.1
C6 C5 C4 119.1(4)
C6 C5 H5 120.4
C4 C5 H5 120.4
C5 C6 C1 120.1(3)
C5 C6 C7 130.7(3)
C1 C6 C7 108.9(3)
C6 C7 C14 117.1(3)
C6 C7 C11 109.9(3)
C14 C7 C11 111.3(3)
C6 C7 C8 102.0(3)
C14 C7 C8 112.2(3)
C11 C7 C8 103.0(2)
N1 C8 C20 111.4(3)
N1 C8 C9 111.1(3)
C20 C8 C9 109.1(3)
N1 C8 C7 102.7(3)
C20 C8 C7 117.6(3)
C9 C8 C7 104.6(3)
C10 C9 C8 105.6(3)
C10 C9 H9A 110.6
C8 C9 H9A 110.6
C10 C9 H9B 110.6
C8 C9 H9B 110.6
H9A C9 H9B 108.7
C9 C10 C11 105.6(3)
C9 C10 H10A 110.6
C11 C10 H10A 110.6
C9 C10 H10B 110.6
C11 C10 H10B 110.6
H10A C10 H10B 108.7
C12 C11 C10 127.2(3)
C12 C11 C7 123.0(3)
C10 C11 C7 109.8(3)
C11 C12 C13 125.1(3)
C11 C12 H12 117.4
C13 C12 H12 117.4
N2 C13 C12 111.7(3)
N2 C13 H13A 109.3
C12 C13 H13A 109.3
N2 C13 H13B 109.3
C12 C13 H13B 109.3
H13A C13 H13B 107.9
C15 C14 C19 117.4(3)
C15 C14 C7 120.4(3)
C19 C14 C7 122.2(3)
C16 C15 C14 121.7(3)
C16 C15 H15 119.2
C14 C15 H15 119.2
C15 C16 C17 120.4(4)
C15 C16 H16 119.8
C17 C16 H16 119.8
C16 C17 C18 119.1(4)
C16 C17 H17 120.5
C18 C17 H17 120.5
C17 C18 C19 120.6(3)
C17 C18 H18 119.7
C19 C18 H18 119.7
C18 C19 C14 120.8(3)
C18 C19 H19 119.6
C14 C19 H19 119.6
C8 C20 Cl1 114.8(3)
C8 C20 H20A 108.6
Cl1 C20 H20A 108.6
C8 C20 H20B 108.6
Cl1 C20 H20B 108.6
H20A C20 H20B 107.6
O1 C21 N2 125.9(3)
O1 C21 C24 128.4(4)
N2 C21 C24 105.6(3)
O2 C22 N2 123.1(3)
O2 C22 C23 130.0(3)
N2 C22 C23 106.9(3)
C28 C23 C24 121.6(4)
C28 C23 C22 130.5(4)
C24 C23 C22 107.9(3)
C25 C24 C23 121.6(3)
C25 C24 C21 130.2(4)
C23 C24 C21 108.2(3)
C24 C25 C26 117.5(4)
C24 C25 H25 121.3
C26 C25 H25 121.3
C27 C26 C25 121.1(4)
C27 C26 Br1 119.9(3)
C25 C26 Br1 119.0(3)
C26 C27 C28 120.9(4)
C26 C27 H27 119.6
C28 C27 H27 119.6
C23 C28 C27 117.3(4)
C23 C28 H28 121.3
C27 C28 H28 121.3

loop_
_geom_bond_atom_site_label_1
_geom_bond_atom_site_label_2
_geom_bond_distance
Br1 C26 1.880(4)
Cl1 C20 1.783(4)
N1 C1 1.391(5)
N1 C8 1.475(5)
N1 H1 0.80(4)
N2 C21 1.386(5)
N2 C22 1.395(5)
N2 C13 1.461(4)
O1 C21 1.209(4)
O2 C22 1.224(5)
C1 C2 1.394(5)
C1 C6 1.397(5)
C2 C3 1.381(6)
C2 H2 0.9300
C3 C4 1.386(6)
C3 H3 0.9300
C4 C5 1.393(5)
C4 H4 0.9300
C5 C6 1.380(5)
C5 H5 0.9300
C6 C7 1.516(4)
C7 C14 1.529(5)
C7 C11 1.545(4)
C7 C8 1.591(4)
C8 C20 1.522(5)
C8 C9 1.534(5)
C9 C10 1.512(5)
C9 H9A 0.9700
C9 H9B 0.9700
C10 C11 1.515(5)
C10 H10A 0.9700
C10 H10B 0.9700
C11 C12 1.309(5)
C12 C13 1.515(5)
C12 H12 0.9300
C13 H13A 0.9700
C13 H13B 0.9700
C14 C15 1.389(5)
C14 C19 1.393(5)
C15 C16 1.375(5)
C15 H15 0.9300
C16 C17 1.376(5)
C16 H16 0.9300
C17 C18 1.377(5)
C17 H17 0.9300
C18 C19 1.387(5)
C18 H18 0.9300
C19 H19 0.9300
C20 H20A 0.9700
C20 H20B 0.9700
C21 C24 1.500(5)
C22 C23 1.470(5)
C23 C28 1.377(5)
C23 C24 1.380(5)
C24 C25 1.359(5)
C25 C26 1.399(5)
C25 H25 0.9300
C26 C27 1.380(6)
C27 C28 1.389(6)
C27 H27 0.9300
C28 H28 0.9300

loop_
_geom_torsion_atom_site_label_1
_geom_torsion_atom_site_label_2
_geom_torsion_atom_site_label_3
_geom_torsion_atom_site_label_4
_geom_torsion
C8 N1 C1 C2 -169.0(3)
C8 N1 C1 C6 14.2(4)
N1 C1 C2 C3 -176.0(3)
C6 C1 C2 C3 0.5(5)
C1 C2 C3 C4 -0.4(6)
C2 C3 C4 C5 0.6(6)
C3 C4 C5 C6 -0.9(5)
C4 C5 C6 C1 0.9(5)
C4 C5 C6 C7 174.1(3)
N1 C1 C6 C5 176.3(3)
C2 C1 C6 C5 -0.7(5)
N1 C1 C6 C7 1.8(4)
C2 C1 C6 C7 -175.2(3)
C5 C6 C7 C14 48.2(5)
C1 C6 C7 C14 -138.1(3)
C5 C6 C7 C11 -80.2(4)
C1 C6 C7 C11 93.5(3)
C5 C6 C7 C8 171.0(3)
C1 C6 C7 C8 -15.3(3)
C1 N1 C8 C20 104.0(3)
C1 N1 C8 C9 -134.2(3)
C1 N1 C8 C7 -22.8(3)
C6 C7 C8 N1 22.3(3)
C14 C7 C8 N1 148.4(3)
C11 C7 C8 N1 -91.7(3)
C6 C7 C8 C20 -100.4(3)
C14 C7 C8 C20 25.7(4)
C11 C7 C8 C20 145.6(3)
C6 C7 C8 C9 138.4(3)
C14 C7 C8 C9 -95.5(3)
C11 C7 C8 C9 24.4(3)
N1 C8 C9 C10 76.0(4)
C20 C8 C9 C10 -160.8(3)
C7 C8 C9 C10 -34.2(4)
C8 C9 C10 C11 30.2(4)
C9 C10 C11 C12 166.0(4)
C9 C10 C11 C7 -14.4(4)
C6 C7 C11 C12 65.2(4)
C14 C7 C11 C12 -66.3(4)
C8 C7 C11 C12 173.2(3)
C6 C7 C11 C10 -114.4(3)
C14 C7 C11 C10 114.1(3)
C8 C7 C11 C10 -6.4(4)
C10 C11 C12 C13 -0.4(6)
C7 C11 C12 C13 -179.9(3)
C21 N2 C13 C12 -89.4(4)
C22 N2 C13 C12 90.2(4)
C11 C12 C13 N2 115.4(4)
C6 C7 C14 C15 -160.5(3)
C11 C7 C14 C15 -32.8(4)
C8 C7 C14 C15 82.1(4)
C6 C7 C14 C19 23.1(4)
C11 C7 C14 C19 150.8(3)
C8 C7 C14 C19 -94.3(4)
C19 C14 C15 C16 1.1(5)
C7 C14 C15 C16 -175.4(3)
C14 C15 C16 C17 -0.9(5)
C15 C16 C17 C18 0.2(5)
C16 C17 C18 C19 0.4(5)
C17 C18 C19 C14 -0.2(5)
C15 C14 C19 C18 -0.5(5)
C7 C14 C19 C18 175.9(3)
N1 C8 C20 Cl1 -47.4(4)
C9 C8 C20 Cl1 -170.4(3)
C7 C8 C20 Cl1 70.8(4)
C22 N2 C21 O1 179.7(3)
C13 N2 C21 O1 -0.7(5)
C22 N2 C21 C24 -0.2(4)
C13 N2 C21 C24 179.4(3)
C21 N2 C22 O2 -178.8(3)
C13 N2 C22 O2 1.6(5)
C21 N2 C22 C23 0.7(4)
C13 N2 C22 C23 -178.9(3)
O2 C22 C23 C28 -0.6(7)
N2 C22 C23 C28 179.9(4)
O2 C22 C23 C24 178.5(4)
N2 C22 C23 C24 -1.0(4)
C28 C23 C24 C25 0.0(6)
C22 C23 C24 C25 -179.2(3)
C28 C23 C24 C21 -179.9(3)
C22 C23 C24 C21 0.9(4)
O1 C21 C24 C25 -0.3(6)
N2 C21 C24 C25 179.6(4)
O1 C21 C24 C23 179.6(4)
N2 C21 C24 C23 -0.5(4)
C23 C24 C25 C26 -0.3(5)
C21 C24 C25 C26 179.7(3)
C24 C25 C26 C27 0.1(6)
C24 C25 C26 Br1 -179.6(3)
C25 C26 C27 C28 0.2(6)
Br1 C26 C27 C28 180.0(3)
C24 C23 C28 C27 0.4(6)
C22 C23 C28 C27 179.3(4)
C26 C27 C28 C23 -0.5(6)
